data_7058115
loop_
_publ_author_name
'Sc\'e, Fabio'
'Cano, Israel'
'Martin, Carmen'
'Beobide, Garikoitz'
'Castillo, \'Oscar'
'de Pedro, Imanol'

_publ_section_title
;
 Comparing conventional and microwave-assisted heating in PET degradation
 mediated by imidazolium-based halometallate complexes
;
_journal_issue 8
_journal_name_full 'New Journal of Chemistry'
_journal_page_first 3476
_journal_paper_doi 10.1039/C8NJ06090H
_journal_volume 43
_journal_year 2019
_chemical_formula_moiety 'Cl6 Fe2 O, 2(C5 H9 N2)'
_chemical_formula_sum 'C10 H18 Cl6 Fe2 N4 O'
_chemical_formula_weight 534.68
_chemical_melting_point 391
_chemical_name_systematic
;
1,3-dimethylimidazolium (?-oxido)bis[trichloridoferrate(III)] 
;
_space_group_crystal_system triclinic
_space_group_IT_number 2
_space_group_name_Hall '-P 1'
_space_group_name_H-M_alt 'P -1'
_symmetry_space_group_name_Hall '-P 1'
_symmetry_space_group_name_H-M 'P -1'
_atom_sites_solution_hydrogens geom
_atom_sites_solution_primary direct
_atom_sites_solution_secondary difmap
_audit_creation_method SHELXL
_audit_update_record
;
2018-05-01 deposited with the CCDC.
2019-01-22 downloaded from the CCDC.
;
_cell_angle_alpha 102.996(10)
_cell_angle_beta 100.472(11)
_cell_angle_gamma 92.433(11)
_cell_formula_units_Z 1
_cell_length_a 7.3221(11)
_cell_length_b 7.5071(8)
_cell_length_c 10.4916(12)
_cell_measurement_reflns_used 1267
_cell_measurement_temperature 293(2)
_cell_measurement_theta_max 73.8830
_cell_measurement_theta_min 4.3980
_cell_volume 550.47(12)
_computing_cell_refinement
;
CrysAlisPro, Agilent Technologies,
Version 1.171.35.15 (release 03-08-2011 CrysAlis171 .NET)
(compiled Aug  3 2011,13:03:54)
;
_computing_data_collection
;
CrysAlisPro, Agilent Technologies,
Version 1.171.35.15 (release 03-08-2011 CrysAlis171 .NET)
(compiled Aug  3 2011,13:03:54)
;
_computing_data_reduction
;
CrysAlisPro, Agilent Technologies,
Version 1.171.35.15 (release 03-08-2011 CrysAlis171 .NET)
(compiled Aug  3 2011,13:03:54)
;
_computing_molecular_graphics 'Ortep-3 (Farrugia, 1997)'
_computing_publication_material 'WinGX (Farrugia, 1999)'
_computing_structure_refinement 'SHELXL-2014/7 (Sheldrick, 2014)'
_computing_structure_solution 'Sir92 (Altomare et al., 1993)'
_diffrn_ambient_temperature 293(1)
_diffrn_measured_fraction_theta_full 0.994
_diffrn_measured_fraction_theta_max 0.945
_diffrn_measurement_device_type 'SuperNova, Single source at offset, Eos'
_diffrn_measurement_method \w
_diffrn_radiation_monochromator mirror
_diffrn_radiation_type CuK\a
_diffrn_radiation_wavelength 1.54184
_diffrn_reflns_av_R_equivalents 0.0329
_diffrn_reflns_av_unetI/netI 0.0430
_diffrn_reflns_Laue_measured_fraction_full 0.994
_diffrn_reflns_Laue_measured_fraction_max 0.945
_diffrn_reflns_limit_h_max 8
_diffrn_reflns_limit_h_min -9
_diffrn_reflns_limit_k_max 9
_diffrn_reflns_limit_k_min -5
_diffrn_reflns_limit_l_max 12
_diffrn_reflns_limit_l_min -12
_diffrn_reflns_number 3365
_diffrn_reflns_point_group_measured_fraction_full 0.994
_diffrn_reflns_point_group_measured_fraction_max 0.945
_diffrn_reflns_theta_full 67.684
_diffrn_reflns_theta_max 74.285
_diffrn_reflns_theta_min 4.411
_diffrn_source 'SuperNova (Mo) X-ray Source'
_diffrn_standards_decay_% 0
_diffrn_standards_interval_count 0
_diffrn_standards_interval_time 0
_diffrn_standards_number 0
_exptl_absorpt_coefficient_mu 17.321
_exptl_absorpt_correction_T_max 0.08097
_exptl_absorpt_correction_T_min 0.01070
_exptl_absorpt_correction_type numerical
_exptl_absorpt_process_details
;
CrysAlisPro, Agilent Technologies,
Version 1.171.35.15 (release 03-08-2011 CrysAlis171 .NET)
(compiled Aug  3 2011,13:03:54)
Analytical numeric absorption correction using a multifaceted crystal
model based on expressions derived by R.C. Clark & J.S. Reid.
(Clark, R. C. & Reid, J. S. (1995). Acta Cryst. A51, 887-897)
;
_exptl_crystal_colour orange
_exptl_crystal_density_diffrn 1.613
_exptl_crystal_density_meas 'note measured'
_exptl_crystal_density_method none
_exptl_crystal_description prismatic
_exptl_crystal_F_000 268
_exptl_crystal_size_max 0.30
_exptl_crystal_size_mid 0.21
_exptl_crystal_size_min 0.20
_refine_diff_density_max 0.560
_refine_diff_density_min -0.608
_refine_diff_density_rms 0.113
_refine_ls_extinction_method none
_refine_ls_goodness_of_fit_ref 1.088
_refine_ls_hydrogen_treatment constr
_refine_ls_matrix_type full
_refine_ls_number_parameters 109
_refine_ls_number_reflns 2130
_refine_ls_number_restraints 0
_refine_ls_restrained_S_all 1.088
_refine_ls_R_factor_all 0.0970
_refine_ls_R_factor_gt 0.0865
_refine_ls_shift/su_max 0.000
_refine_ls_shift/su_mean 0.000
_refine_ls_structure_factor_coef Fsqd
_refine_ls_weighting_details 'w=1/[\s^2^(Fo^2^)+(0.1687P)^2^+0.3119P] where P=(Fo^2^+2Fc^2^)/3'
_refine_ls_weighting_scheme calc
_refine_ls_wR_factor_gt 0.2617
_refine_ls_wR_factor_ref 0.2806
_reflns_Friedel_coverage 0.000
_reflns_number_gt 1664
_reflns_number_total 2130
_reflns_threshold_expression 'I > 2\s(I)'
_cod_data_source_file c8nj06090h2.cif
_cod_data_source_block Dimim2Fe2Cl4O
_cod_depositor_comments
;
The following automatic conversions were performed:

'_chemical_melting_point' value '391 K' was changed to '391' - the
value should be numeric and without a unit designator.

Automatic conversion script
Id: cif_fix_values 4973 2017-02-22 13:04:09Z antanas 

 Adding full bibliography for 7058115--7058116.cif.
;
_cod_database_code 7058115
_shelx_space_group_comment
;
The symmetry employed for this shelxl refinement is uniquely defined
by the following loop, which should always be used as a source of
symmetry information in preference to the above space-group names.
They are only intended as comments.
;

loop_
_space_group_symop_operation_xyz
'x, y, z'
'-x, -y, -z'

loop_
_atom_site_label
_atom_site_type_symbol
_atom_site_fract_x
_atom_site_fract_y
_atom_site_fract_z
_atom_site_U_iso_or_equiv
_atom_site_adp_type
_atom_site_occupancy
_atom_site_site_symmetry_order
_atom_site_calc_flag
_atom_site_refinement_flags_posn
_atom_site_refinement_flags_adp
_atom_site_refinement_flags_occupancy
Fe1 Fe 0.83193(18) 0.43590(18) 0.85445(10) 0.0887(5) Uani 1 1 d . . .
Cl1 Cl 0.7413(3) 0.1394(3) 0.81232(19) 0.0943(6) Uani 1 1 d . . .
Cl2 Cl 0.9491(4) 0.4745(3) 0.6816(2) 0.1058(7) Uani 1 1 d . . .
Cl3 Cl 0.5896(6) 0.6001(5) 0.8626(6) 0.182(2) Uani 1 1 d . . .
O1 O 1.037(3) 0.465(3) 0.9911(18) 0.106(5) Uani 0.5 1 d . . P
N3 N 0.7649(8) -0.0027(8) 0.2461(6) 0.0773(14) Uani 1 1 d . . .
C4 C 0.7922(14) 0.1248(12) 0.3653(9) 0.094(2) Uani 1 1 d . . .
H4 H 0.8272 0.2495 0.3802 0.113 Uiso 1 1 calc R U .
C5 C 0.7585(14) 0.0343(13) 0.4562(8) 0.095(2) Uani 1 1 d . . .
H5 H 0.7657 0.0851 0.5466 0.114 Uiso 1 1 calc R U .
N1 N 0.7121(9) -0.1438(10) 0.3934(7) 0.0857(16) Uani 1 1 d . . .
C2 C 0.7173(11) -0.1628(11) 0.2661(8) 0.0837(18) Uani 1 1 d . . .
H2 H 0.6913 -0.2723 0.2010 0.100 Uiso 1 1 calc R U .
C6 C 0.6587(17) -0.2888(17) 0.4569(12) 0.117(3) Uani 1 1 d . . .
H6A H 0.6670 -0.2380 0.5505 0.175 Uiso 1 1 calc R U .
H6B H 0.5330 -0.3383 0.4169 0.175 Uiso 1 1 calc R U .
H6C H 0.7412 -0.3845 0.4448 0.175 Uiso 1 1 calc R U .
C7 C 0.7814(15) 0.0345(14) 0.1177(9) 0.102(2) Uani 1 1 d . . .
H7A H 0.8182 0.1624 0.1298 0.152 Uiso 1 1 calc R U .
H7B H 0.8735 -0.0376 0.0817 0.152 Uiso 1 1 calc R U .
H7C H 0.6634 0.0031 0.0572 0.152 Uiso 1 1 calc R U .

loop_
_atom_site_aniso_label
_atom_site_aniso_U_11
_atom_site_aniso_U_22
_atom_site_aniso_U_33
_atom_site_aniso_U_23
_atom_site_aniso_U_13
_atom_site_aniso_U_12
Fe1 0.1041(9) 0.1060(9) 0.0452(6) 0.0134(5) -0.0003(5) -0.0233(6)
Cl1 0.1123(14) 0.1003(12) 0.0703(11) 0.0321(9) 0.0070(9) -0.0089(9)
Cl2 0.1354(18) 0.1065(14) 0.0908(14) 0.0434(11) 0.0380(12) 0.0028(12)
Cl3 0.163(3) 0.114(2) 0.250(5) -0.037(3) 0.092(3) 0.0026(19)
O1 0.118(15) 0.123(15) 0.061(7) 0.019(8) -0.017(8) 0.004(8)
N3 0.083(3) 0.088(3) 0.063(3) 0.021(3) 0.015(3) 0.010(3)
C4 0.119(6) 0.083(4) 0.077(5) 0.014(3) 0.015(4) 0.002(4)
C5 0.117(6) 0.103(5) 0.060(4) 0.009(4) 0.016(4) 0.009(4)
N1 0.089(4) 0.101(4) 0.074(4) 0.034(3) 0.014(3) 0.016(3)
C2 0.094(5) 0.086(4) 0.067(4) 0.015(3) 0.008(3) 0.013(3)
C6 0.133(8) 0.130(7) 0.112(8) 0.067(7) 0.040(6) 0.025(6)
C7 0.125(7) 0.114(6) 0.067(5) 0.031(4) 0.010(4) 0.011(5)

loop_
_atom_type_symbol
_atom_type_description
_atom_type_scat_dispersion_real
_atom_type_scat_dispersion_imag
_atom_type_scat_source
C C 0.0181 0.0091 'International Tables Vol C Tables 4.2.6.8 and 6.1.1.4'
H H 0.0000 0.0000 'International Tables Vol C Tables 4.2.6.8 and 6.1.1.4'
N N 0.0311 0.0180 'International Tables Vol C Tables 4.2.6.8 and 6.1.1.4'
O O 0.0492 0.0322 'International Tables Vol C Tables 4.2.6.8 and 6.1.1.4'
Fe Fe -1.1336 3.1974 'International Tables Vol C Tables 4.2.6.8 and 6.1.1.4'
Cl Cl 0.3639 0.7018 'International Tables Vol C Tables 4.2.6.8 and 6.1.1.4'

loop_
_geom_angle_atom_site_label_1
_geom_angle_atom_site_label_2
_geom_angle_atom_site_label_3
_geom_angle
_geom_angle_site_symmetry_1
_geom_angle_site_symmetry_3
O1 Fe1 O1 25.5(8) 2_767 .
O1 Fe1 Cl3 99.0(4) 2_767 .
O1 Fe1 Cl3 124.5(5) . .
O1 Fe1 Cl2 116.3(8) 2_767 .
O1 Fe1 Cl2 104.3(7) . .
Cl3 Fe1 Cl2 107.21(17) . .
O1 Fe1 Cl1 117.4(7) 2_767 .
O1 Fe1 Cl1 103.1(6) . .
Cl3 Fe1 Cl1 110.38(13) . .
Cl2 Fe1 Cl1 106.01(10) . .
O1 O1 Fe1 87(3) 2_767 2_767
O1 O1 Fe1 68(2) 2_767 .
Fe1 O1 Fe1 154.5(8) 2_767 .
C2 N3 C4 108.5(6) . .
C2 N3 C7 125.7(7) . .
C4 N3 C7 125.7(7) . .
C5 C4 N3 106.3(7) . .
C5 C4 H4 126.8 . .
N3 C4 H4 126.8 . .
C4 C5 N1 107.9(7) . .
C4 C5 H5 126.0 . .
N1 C5 H5 126.0 . .
C2 N1 C5 108.3(7) . .
C2 N1 C6 126.5(9) . .
C5 N1 C6 125.2(8) . .
N3 C2 N1 109.0(7) . .
N3 C2 H2 125.5 . .
N1 C2 H2 125.5 . .
N1 C6 H6A 109.5 . .
N1 C6 H6B 109.5 . .
H6A C6 H6B 109.5 . .
N1 C6 H6C 109.5 . .
H6A C6 H6C 109.5 . .
H6B C6 H6C 109.5 . .
N3 C7 H7A 109.5 . .
N3 C7 H7B 109.5 . .
H7A C7 H7B 109.5 . .
N3 C7 H7C 109.5 . .
H7A C7 H7C 109.5 . .
H7B C7 H7C 109.5 . .

loop_
_geom_bond_atom_site_label_1
_geom_bond_atom_site_label_2
_geom_bond_distance
_geom_bond_site_symmetry_2
Fe1 O1 1.712(18) 2_767
Fe1 O1 1.848(17) .
Fe1 Cl3 2.206(4) .
Fe1 Cl2 2.211(2) .
Fe1 Cl1 2.217(2) .
O1 O1 0.80(2) 2_767
O1 Fe1 1.712(18) 2_767
N3 C2 1.309(10) .
N3 C4 1.369(10) .
N3 C7 1.461(10) .
C4 C5 1.340(13) .
C4 H4 0.9300 .
C5 N1 1.349(12) .
C5 H5 0.9300 .
N1 C2 1.319(10) .
N1 C6 1.472(11) .
C2 H2 0.9300 .
C6 H6A 0.9600 .
C6 H6B 0.9600 .
C6 H6C 0.9600 .
C7 H7A 0.9600 .
C7 H7B 0.9600 .
C7 H7C 0.9600 .
